data_4021373
loop_
_publ_author_name
'Dong Zhang'
'Eric J. Dufek'
'Edward L. Clennan'

_publ_section_title
;
 Syntheses, Characterizations, and Properties of Electronically
 Perturbed 1,1'-Dimethyl-2,2'-bipyridinium Tetrafluoroborates
;
_journal_name_full 'Journal of Organic Chemistry'
_journal_page_first 315
_journal_page_last 319
_journal_paper_doi 10.1021/jo052127i
_journal_volume 71
_journal_year 2006
_chemical_formula_moiety 'C14 H18 N2 O2, 2(B F4)'
_chemical_formula_sum 'C14 H18 B2 F8 N2 O2'
_chemical_formula_weight 419.92
_chemical_name_systematic
;
 ?
;
_space_group_IT_number 61
_space_group_name_Hall '-P 2ac 2ab'
_space_group_name_H-M_alt 'P b c a'
_symmetry_cell_setting orthorhombic
_symmetry_space_group_name_Hall '-P 2ac 2ab'
_symmetry_space_group_name_H-M 'P b c a'
_atom_sites_solution_hydrogens geom
_atom_sites_solution_primary direct
_atom_sites_solution_secondary difmap
_audit_creation_method SHELXL-97
_cell_angle_alpha 90.00
_cell_angle_beta 90.00
_cell_angle_gamma 90.00
_cell_formula_units_Z 8
_cell_length_a 12.0701(9)
_cell_length_b 13.9385(11)
_cell_length_c 21.0391(16)
_cell_measurement_reflns_used 1669
_cell_measurement_temperature 100(2)
_cell_measurement_theta_max 22.84
_cell_measurement_theta_min 2.43
_cell_volume 3539.6(5)
_computing_cell_refinement 'Bruker SMART'
_computing_data_collection 'Bruker SMART'
_computing_data_reduction 'Bruker SAINT'
_computing_molecular_graphics 'Bruker SHELXTL V. 5.10'
_computing_publication_material 'Bruker SHELXTL V. 5.10'
_computing_structure_refinement 'SHELXL-97 (Sheldrick, 1997)'
_computing_structure_solution 'SHELXS-97 (Sheldrick, 1997)'
_diffrn_ambient_temperature 100(2)
_diffrn_measured_fraction_theta_full 0.998
_diffrn_measured_fraction_theta_max 0.998
_diffrn_measurement_device_type 'CCD area detector'
_diffrn_measurement_method 'phi and omega scans'
_diffrn_radiation_monochromator graphite
_diffrn_radiation_source 'fine-focus sealed tube'
_diffrn_radiation_type MoK\a
_diffrn_radiation_wavelength 0.71073
_diffrn_reflns_av_R_equivalents 0.0703
_diffrn_reflns_av_sigmaI/netI 0.0388
_diffrn_reflns_limit_h_max 14
_diffrn_reflns_limit_h_min -14
_diffrn_reflns_limit_k_max 16
_diffrn_reflns_limit_k_min -16
_diffrn_reflns_limit_l_max 24
_diffrn_reflns_limit_l_min -24
_diffrn_reflns_number 24581
_diffrn_reflns_theta_full 24.71
_diffrn_reflns_theta_max 24.71
_diffrn_reflns_theta_min 1.94
_diffrn_standards_decay_% 1
_exptl_absorpt_coefficient_mu 0.159
_exptl_absorpt_correction_T_max 0.991
_exptl_absorpt_correction_T_min 0.862
_exptl_absorpt_correction_type multi-scan
_exptl_absorpt_process_details 'Bruker SAINT'
_exptl_crystal_colour colorless
_exptl_crystal_density_diffrn 1.576
_exptl_crystal_density_meas ?
_exptl_crystal_density_method 'not measured'
_exptl_crystal_description plate
_exptl_crystal_F_000 1712
_exptl_crystal_size_max 0.29
_exptl_crystal_size_mid 0.22
_exptl_crystal_size_min 0.05
_refine_diff_density_max 0.361
_refine_diff_density_min -0.215
_refine_diff_density_rms 0.056
_refine_ls_extinction_method none
_refine_ls_goodness_of_fit_ref 1.068
_refine_ls_hydrogen_treatment constr
_refine_ls_matrix_type full
_refine_ls_number_parameters 253
_refine_ls_number_reflns 3006
_refine_ls_number_restraints 0
_refine_ls_restrained_S_all 1.068
_refine_ls_R_factor_all 0.0747
_refine_ls_R_factor_gt 0.0448
_refine_ls_shift/su_max 0.000
_refine_ls_shift/su_mean 0.000
_refine_ls_structure_factor_coef Fsqd
_refine_ls_weighting_details 'calc w=1/[\s^2^(Fo^2^)+(0.0597P)^2^+2.3766P] where P=(Fo^2^+2Fc^2^)/3'
_refine_ls_weighting_scheme calc
_refine_ls_wR_factor_gt 0.1080
_refine_ls_wR_factor_ref 0.1233
_reflns_number_gt 2114
_reflns_number_total 3006
_reflns_threshold_expression >2sigma(I)
_cod_data_source_file jo052127isi20051014_123416.cif
_cod_depositor_comments
;
The following automatic conversions were performed:
'_symmetry_cell_setting' value 'Orthorhombic' changed to 'orthorhombic'
according to '/home/saulius/struct/CIF-dictionaries/cif_core.dic'
dictionary named 'cif_core.dic' version 2.4.1 from 2010-06-29.

Automatic conversion script
Id: cif_fix_enum 1527 2010-12-29 10:47:43Z saulius 

The following automatic conversions were performed:

'_exptl_crystal_density_meas' value 'not_measured' was changed to '?'
- the value is perceived as not measured.

Automatic conversion script
Id: cif_fix_values 3008 2015-01-20 13:52:24Z robertas 
;
_cod_database_code 4021373

loop_
_symmetry_equiv_pos_as_xyz
'x, y, z'
'-x+1/2, -y, z+1/2'
'-x, y+1/2, -z+1/2'
'x+1/2, -y+1/2, -z'
'-x, -y, -z'
'x-1/2, y, -z-1/2'
'x, -y-1/2, z-1/2'
'-x-1/2, y-1/2, z'

loop_
_atom_site_label
_atom_site_type_symbol
_atom_site_fract_x
_atom_site_fract_y
_atom_site_fract_z
_atom_site_U_iso_or_equiv
_atom_site_adp_type
_atom_site_occupancy
_atom_site_symmetry_multiplicity
_atom_site_calc_flag
_atom_site_refinement_flags
C1 C 0.5799(2) 0.4443(2) 0.37425(13) 0.0258(6) Uani 1 1 d .
H1A H 0.6149 0.5049 0.3617 0.039 Uiso 1 1 calc R
H1B H 0.6228 0.3905 0.3573 0.039 Uiso 1 1 calc R
H1C H 0.5774 0.4401 0.4207 0.039 Uiso 1 1 calc R
N1 N 0.46541(17) 0.44070(15) 0.34856(10) 0.0190(5) Uani 1 1 d .
C2 C 0.4262(2) 0.51514(19) 0.31424(12) 0.0233(6) Uani 1 1 d .
H2A H 0.4730 0.5687 0.3067 0.028 Uiso 1 1 calc R
C3 C 0.3212(2) 0.51575(19) 0.29007(13) 0.0231(6) Uani 1 1 d .
H3A H 0.2959 0.5684 0.2654 0.028 Uiso 1 1 calc R
C4 C 0.2519(2) 0.43822(18) 0.30212(12) 0.0198(6) Uani 1 1 d .
C5 C 0.2933(2) 0.36006(18) 0.33661(12) 0.0186(6) Uani 1 1 d .
H5A H 0.2482 0.3053 0.3440 0.022 Uiso 1 1 calc R
C6 C 0.3994(2) 0.36333(18) 0.35953(12) 0.0182(6) Uani 1 1 d .
C7 C 0.4480(2) 0.28089(18) 0.39536(12) 0.0176(6) Uani 1 1 d .
C8 C 0.4914(2) 0.20397(17) 0.36420(12) 0.0191(6) Uani 1 1 d .
H8A H 0.4894 0.2015 0.3191 0.023 Uiso 1 1 calc R
C9 C 0.5390(2) 0.12809(17) 0.39895(12) 0.0185(6) Uani 1 1 d .
C10 C 0.5463(2) 0.13711(18) 0.46443(13) 0.0213(6) Uani 1 1 d .
H10A H 0.5847 0.0905 0.4889 0.026 Uiso 1 1 calc R
C11 C 0.4973(2) 0.21427(18) 0.49341(12) 0.0213(6) Uani 1 1 d .
H11A H 0.4992 0.2187 0.5385 0.026 Uiso 1 1 calc R
N2 N 0.44659(17) 0.28387(14) 0.46004(10) 0.0179(5) Uani 1 1 d .
C12 C 0.3812(2) 0.35740(18) 0.49425(13) 0.0239(6) Uani 1 1 d .
H12A H 0.3901 0.3485 0.5402 0.036 Uiso 1 1 calc R
H12B H 0.3028 0.3509 0.4830 0.036 Uiso 1 1 calc R
H12C H 0.4074 0.4214 0.4823 0.036 Uiso 1 1 calc R
O1 O 0.14862(15) 0.44296(13) 0.27987(8) 0.0248(5) Uani 1 1 d .
C13 C 0.0749(2) 0.3659(2) 0.29661(15) 0.0319(7) Uani 1 1 d .
H13A H 0.0020 0.3773 0.2776 0.048 Uiso 1 1 calc R
H13B H 0.0676 0.3627 0.3430 0.048 Uiso 1 1 calc R
H13C H 0.1049 0.3051 0.2807 0.048 Uiso 1 1 calc R
O2 O 0.57331(15) 0.05327(12) 0.36518(9) 0.0237(4) Uani 1 1 d .
C14 C 0.6342(2) -0.02012(18) 0.39843(13) 0.0259(6) Uani 1 1 d .
H14A H 0.6547 -0.0711 0.3686 0.039 Uiso 1 1 calc R
H14B H 0.5879 -0.0469 0.4323 0.039 Uiso 1 1 calc R
H14C H 0.7014 0.0078 0.4170 0.039 Uiso 1 1 calc R
B1 B 0.6657(2) 0.7171(2) 0.32335(14) 0.0208(7) Uani 1 1 d .
F1 F 0.61181(17) 0.68096(13) 0.27040(8) 0.0510(5) Uani 1 1 d .
F2 F 0.72352(15) 0.64495(13) 0.35253(10) 0.0492(5) Uani 1 1 d .
F3 F 0.58617(15) 0.75049(13) 0.36544(8) 0.0461(5) Uani 1 1 d .
F4 F 0.73426(16) 0.79106(13) 0.30569(8) 0.0480(5) Uani 1 1 d .
B2 B 0.2149(3) 0.1136(2) 0.45633(16) 0.0257(7) Uani 1 1 d .
F5 F 0.10618(13) 0.07984(11) 0.45773(8) 0.0340(4) Uani 1 1 d .
F6 F 0.22482(16) 0.18056(13) 0.40844(9) 0.0511(5) Uani 1 1 d .
F7 F 0.28661(14) 0.03660(12) 0.44510(8) 0.0397(5) Uani 1 1 d .
F8 F 0.24003(15) 0.15538(12) 0.51414(8) 0.0410(5) Uani 1 1 d .

loop_
_atom_site_aniso_label
_atom_site_aniso_U_11
_atom_site_aniso_U_22
_atom_site_aniso_U_33
_atom_site_aniso_U_23
_atom_site_aniso_U_13
_atom_site_aniso_U_12
C1 0.0244(15) 0.0267(15) 0.0263(15) 0.0023(13) -0.0038(12) -0.0057(12)
N1 0.0208(12) 0.0179(11) 0.0183(12) 0.0006(9) 0.0011(9) -0.0020(9)
C2 0.0308(16) 0.0151(13) 0.0241(15) 0.0026(12) 0.0008(12) -0.0040(12)
C3 0.0290(16) 0.0169(14) 0.0235(15) 0.0048(11) 0.0000(12) 0.0033(12)
C4 0.0188(13) 0.0202(13) 0.0204(14) 0.0010(11) 0.0010(11) 0.0024(11)
C5 0.0204(14) 0.0162(13) 0.0192(13) 0.0004(11) 0.0022(11) -0.0002(11)
C6 0.0233(14) 0.0160(13) 0.0155(13) -0.0011(11) 0.0036(11) 0.0013(11)
C7 0.0170(13) 0.0176(13) 0.0182(13) 0.0011(11) -0.0007(11) -0.0019(11)
C8 0.0221(14) 0.0176(14) 0.0175(13) -0.0002(11) -0.0005(11) -0.0022(11)
C9 0.0146(13) 0.0163(13) 0.0244(15) -0.0031(11) 0.0020(11) -0.0019(11)
C10 0.0210(14) 0.0183(13) 0.0246(15) 0.0058(12) -0.0001(12) 0.0029(11)
C11 0.0262(14) 0.0192(14) 0.0184(14) 0.0043(11) 0.0004(11) -0.0022(12)
N2 0.0224(11) 0.0142(10) 0.0173(11) 0.0013(9) 0.0024(9) 0.0011(9)
C12 0.0295(16) 0.0192(14) 0.0229(15) -0.0012(12) 0.0070(12) 0.0061(12)
O1 0.0218(10) 0.0248(10) 0.0278(11) 0.0072(8) -0.0016(8) 0.0012(8)
C13 0.0198(14) 0.0369(17) 0.0391(18) 0.0159(14) -0.0017(13) -0.0062(13)
O2 0.0267(10) 0.0180(9) 0.0265(10) -0.0016(8) 0.0003(8) 0.0041(8)
C14 0.0276(15) 0.0169(13) 0.0330(16) 0.0026(12) 0.0064(13) 0.0039(12)
B1 0.0242(16) 0.0159(15) 0.0224(16) 0.0007(13) 0.0003(14) 0.0001(13)
F1 0.0734(14) 0.0516(12) 0.0280(10) -0.0054(9) -0.0112(9) -0.0246(11)
F2 0.0399(11) 0.0391(11) 0.0686(14) 0.0155(9) -0.0029(9) 0.0144(9)
F3 0.0491(11) 0.0547(12) 0.0343(10) 0.0055(9) 0.0135(8) 0.0240(10)
F4 0.0601(12) 0.0420(11) 0.0419(11) 0.0070(9) 0.0042(9) -0.0251(10)
B2 0.0276(18) 0.0226(16) 0.0268(18) 0.0045(14) -0.0032(14) -0.0043(14)
F5 0.0298(9) 0.0277(9) 0.0443(10) 0.0021(8) -0.0005(8) -0.0076(7)
F6 0.0580(13) 0.0463(11) 0.0489(12) 0.0274(9) -0.0038(9) -0.0192(10)
F7 0.0358(10) 0.0373(10) 0.0460(11) -0.0063(8) 0.0014(8) 0.0019(8)
F8 0.0508(11) 0.0332(9) 0.0389(10) -0.0098(8) -0.0126(9) 0.0016(8)

loop_
_atom_type_symbol
_atom_type_description
_atom_type_scat_dispersion_real
_atom_type_scat_dispersion_imag
_atom_type_scat_source
C C 0.0033 0.0016 'International Tables Vol C Tables 4.2.6.8 and 6.1.1.4'
H H 0.0000 0.0000 'International Tables Vol C Tables 4.2.6.8 and 6.1.1.4'
B B 0.0013 0.0007 'International Tables Vol C Tables 4.2.6.8 and 6.1.1.4'
N N 0.0061 0.0033 'International Tables Vol C Tables 4.2.6.8 and 6.1.1.4'
O O 0.0106 0.0060 'International Tables Vol C Tables 4.2.6.8 and 6.1.1.4'
F F 0.0171 0.0103 'International Tables Vol C Tables 4.2.6.8 and 6.1.1.4'

loop_
_geom_angle_atom_site_label_1
_geom_angle_atom_site_label_2
_geom_angle_atom_site_label_3
_geom_angle
N1 C1 H1A 109.5
N1 C1 H1B 109.5
H1A C1 H1B 109.5
N1 C1 H1C 109.5
H1A C1 H1C 109.5
H1B C1 H1C 109.5
C2 N1 C6 119.6(2)
C2 N1 C1 119.7(2)
C6 N1 C1 120.7(2)
N1 C2 C3 122.0(2)
N1 C2 H2A 119.0
C3 C2 H2A 119.0
C2 C3 C4 119.1(2)
C2 C3 H3A 120.5
C4 C3 H3A 120.5
O1 C4 C3 117.4(2)
O1 C4 C5 123.6(2)
C3 C4 C5 119.0(2)
C6 C5 C4 119.4(2)
C6 C5 H5A 120.3
C4 C5 H5A 120.3
N1 C6 C5 120.9(2)
N1 C6 C7 117.8(2)
C5 C6 C7 121.3(2)
C8 C7 N2 120.7(2)
C8 C7 C6 120.9(2)
N2 C7 C6 118.4(2)
C7 C8 C9 119.9(2)
C7 C8 H8A 120.1
C9 C8 H8A 120.1
O2 C9 C10 125.7(2)
O2 C9 C8 116.1(2)
C10 C9 C8 118.3(2)
C11 C10 C9 119.1(2)
C11 C10 H10A 120.5
C9 C10 H10A 120.5
N2 C11 C10 122.0(2)
N2 C11 H11A 119.0
C10 C11 H11A 119.0
C11 N2 C7 119.6(2)
C11 N2 C12 119.2(2)
C7 N2 C12 120.9(2)
N2 C12 H12A 109.5
N2 C12 H12B 109.5
H12A C12 H12B 109.5
N2 C12 H12C 109.5
H12A C12 H12C 109.5
H12B C12 H12C 109.5
C4 O1 C13 117.1(2)
O1 C13 H13A 109.5
O1 C13 H13B 109.5
H13A C13 H13B 109.5
O1 C13 H13C 109.5
H13A C13 H13C 109.5
H13B C13 H13C 109.5
C9 O2 C14 117.2(2)
O2 C14 H14A 109.5
O2 C14 H14B 109.5
H14A C14 H14B 109.5
O2 C14 H14C 109.5
H14A C14 H14C 109.5
H14B C14 H14C 109.5
F2 B1 F4 111.4(2)
F2 B1 F1 109.5(2)
F4 B1 F1 109.8(2)
F2 B1 F3 108.3(2)
F4 B1 F3 109.7(2)
F1 B1 F3 108.1(2)
F6 B2 F8 109.8(2)
F6 B2 F5 109.0(2)
F8 B2 F5 109.3(2)
F6 B2 F7 110.0(3)
F8 B2 F7 109.7(2)
F5 B2 F7 109.1(2)

loop_
_geom_bond_atom_site_label_1
_geom_bond_atom_site_label_2
_geom_bond_distance
C1 N1 1.484(3)
C1 H1A 0.9800
C1 H1B 0.9800
C1 H1C 0.9800
N1 C2 1.350(3)
N1 C6 1.360(3)
C2 C3 1.365(4)
C2 H2A 0.9500
C3 C4 1.390(4)
C3 H3A 0.9500
C4 O1 1.333(3)
C4 C5 1.401(4)
C5 C6 1.370(4)
C5 H5A 0.9500
C6 C7 1.494(3)
C7 C8 1.361(3)
C7 N2 1.362(3)
C8 C9 1.409(4)
C8 H8A 0.9500
C9 O2 1.328(3)
C9 C10 1.386(4)
C10 C11 1.371(4)
C10 H10A 0.9500
C11 N2 1.345(3)
C11 H11A 0.9500
N2 C12 1.480(3)
C12 H12A 0.9800
C12 H12B 0.9800
C12 H12C 0.9800
O1 C13 1.439(3)
C13 H13A 0.9800
C13 H13B 0.9800
C13 H13C 0.9800
O2 C14 1.441(3)
C14 H14A 0.9800
C14 H14B 0.9800
C14 H14C 0.9800
B1 F2 1.369(3)
B1 F4 1.374(3)
B1 F1 1.384(3)
B1 F3 1.386(3)
B2 F6 1.379(4)
B2 F8 1.382(4)
B2 F5 1.395(4)
B2 F7 1.399(4)

loop_
_geom_torsion_atom_site_label_1
_geom_torsion_atom_site_label_2
_geom_torsion_atom_site_label_3
_geom_torsion_atom_site_label_4
_geom_torsion
N1 C6 C7 N2 84.9(3)
C1 N1 C6 C7 -2.9(3)
C12 N2 C7 C6 10.9(3)
C5 C6 C7 C8 81.9(3)
C13 O1 C4 C5 4.5(4)
C14 O2 C9 C8 172.8(2)
